data_7215226
loop_
_publ_author_name
'Timokhin, I.'
'White, A. J. P.'
'Lickiss, P. D.'
'Pettinari, C.'
'Davies, R. P.'

_publ_section_title
;
 Microporous metal--organic frameworks built from rigid tetrahedral
 tetrakis(4-tetrazolylphenyl)silane connectors
;
_journal_name_full CrystEngComm
_journal_paper_doi 10.1039/c4ce00486h
_journal_year 2014
_chemical_formula_moiety 'C40 H44 Mn2 N20 O4 Si, 28(C3 H7 N O)'
_chemical_formula_sum 'C124 H240 Mn2 N48 O32 Si'
_chemical_formula_weight 3053.60
_chemical_name_systematic
; 
 ? 
;
_space_group_crystal_system cubic
_space_group_IT_number 230
_space_group_name_Hall '-I 4bd 2c 3'
_space_group_name_H-M_alt 'I a -3 d'
_symmetry_space_group_name_Hall '-I 4bd 2c 3'
_symmetry_space_group_name_H-M 'I a -3 d'
_atom_sites_solution_hydrogens geom
_audit_creation_method SHELXL
_cell_angle_alpha 90
_cell_angle_beta 90
_cell_angle_gamma 90
_cell_formula_units_Z 24
_cell_length_a 36.7051(15)
_cell_length_b 36.7051(15)
_cell_length_c 36.7051(15)
_cell_measurement_reflns_used 1345
_cell_measurement_temperature 173
_cell_measurement_theta_max 72.0927
_cell_measurement_theta_min 1.7007
_cell_volume 49451(4)
_computing_cell_refinement 'CrysAlis RED, Oxford Diffraction Ltd'
_computing_data_collection 'CrysAlis CCD, Oxford Diffraction Ltd'
_computing_data_reduction 'CrysAlis RED, Oxford Diffraction Ltd'
_computing_molecular_graphics 'Bruker SHELXTL'
_computing_publication_material 'Bruker SHELXTL'
_computing_structure_refinement 'SHELXL-2013 (Sheldrick, 2013)'
_computing_structure_solution 'Bruker SHELXTL'
_diffrn_ambient_temperature 173
_diffrn_detector_area_resol_mean 8.2556
_diffrn_measured_fraction_theta_full 0.995
_diffrn_measured_fraction_theta_max 0.979
_diffrn_measurement_device_type 'OD Xcalibur PX Ultra'
_diffrn_measurement_method 'omega scans'
_diffrn_radiation_type CuK\a
_diffrn_radiation_wavelength 1.54184
_diffrn_reflns_av_R_equivalents 0.2211
_diffrn_reflns_av_unetI/netI 0.1605
_diffrn_reflns_Laue_measured_fraction_full 0.995
_diffrn_reflns_Laue_measured_fraction_max 0.979
_diffrn_reflns_limit_h_max 32
_diffrn_reflns_limit_h_min -45
_diffrn_reflns_limit_k_max 26
_diffrn_reflns_limit_k_min -37
_diffrn_reflns_limit_l_max 31
_diffrn_reflns_limit_l_min -26
_diffrn_reflns_number 16079
_diffrn_reflns_point_group_measured_fraction_full 0.995
_diffrn_reflns_point_group_measured_fraction_max 0.979
_diffrn_reflns_theta_full 67.684
_diffrn_reflns_theta_max 72.240
_diffrn_reflns_theta_min 2.949
_exptl_absorpt_coefficient_mu 3.956
_exptl_absorpt_correction_T_max 0.611
_exptl_absorpt_correction_T_min 0.523
_exptl_absorpt_correction_type analytical
_exptl_absorpt_process_details
; 
CrysAlisPro, Agilent Technologies, 
Version 1.171.35.15 (release 03-08-2011 CrysAlis171 .NET) 
(compiled Aug  3 2011,13:03:54) 
Analytical numeric absorption correction using a multifaceted crystal 
model based on expressions derived by R.C. Clark & J.S. Reid. 
(Clark, R. C. & Reid, J. S. (1995). Acta Cryst. A51, 887-897) 
;
_exptl_crystal_colour Colourless
_exptl_crystal_density_diffrn 2.461
_exptl_crystal_description blocks
_exptl_crystal_F_000 39360
_exptl_crystal_size_max 0.31
_exptl_crystal_size_mid 0.25
_exptl_crystal_size_min 0.16
_platon_squeeze_details
;
 On the basis of the solvents used, and by analogy with the structure of
 the isomorphous Cd analogue (RD1109b), both the coordinated and included
 solvents were assumed to be dmf (C3H7NO) = 40e.
 Due to severe disorder, only the oxygen atom of the coordinated solvent
 molecule could be reliably located.
 So, at the time of running SQUEEZE, the asu contents were low by
 (C3H7N). However, SQUEEZE does not remove electron density that is
 within bonding distance of defined atoms, so the contribution of the
 carbonyl carbon would not be removed, meaning that (C2H7N) = 26 e/asu
 of that removed by SQUEEZE would be due to the coordinated solvent.
 
 SQUEEZE suggested 29377 e/cell = 306 e/asu.
 As detailed above, the disorder of the coordinated solvent accounts for
 26 e/asu of this, leaving 280 e/asu for the included solvent.
 The included solvent is presumed to be dmf (C3H7NO) = 40e.
 7dmf = 280e so this was used as the solvent present.
 7dmf per asu = 28dmf per LMn2 unit.

 So, atom list low by (C3H7N) + 7(C3H7NO) = C24 H56 N8 O7,
 and UNIT low by C2304 H5376 N768 O672,
 i.e. C672 H384 N384 O96 Si24 Mn48
;
_refine_diff_density_max 0.381
_refine_diff_density_min -0.271
_refine_diff_density_rms 0.076
_refine_ls_extinction_method none
_refine_ls_goodness_of_fit_ref 0.906
_refine_ls_hydrogen_treatment constr
_refine_ls_matrix_type full
_refine_ls_number_parameters 116
_refine_ls_number_reflns 4003
_refine_ls_number_restraints 0
_refine_ls_restrained_S_all 0.906
_refine_ls_R_factor_all 0.2798
_refine_ls_R_factor_gt 0.1447
_refine_ls_shift/su_max 0.002
_refine_ls_shift/su_mean 0.000
_refine_ls_structure_factor_coef Fsqd
_refine_ls_weighting_details 'w=1/[\s^2^(Fo^2^)+(0.1108P)^2^] where P=(Fo^2^+2Fc^2^)/3'
_refine_ls_weighting_scheme calc
_refine_ls_wR_factor_gt 0.3462
_refine_ls_wR_factor_ref 0.4057
_reflns_Friedel_coverage 0.000
_reflns_number_gt 786
_reflns_number_total 4003
_reflns_threshold_expression 'I > 2\s(I)'
_cod_data_source_file c4ce00486h2.cif
_cod_data_source_block IMP-17Mn
_cod_original_cell_volume 49452(6)
_cod_database_code 7215226
_shelx_space_group_comment
; 
The symmetry employed for this shelxl refinement is uniquely defined 
by the following loop, which should always be used as a source of 
symmetry information in preference to the above space-group names. 
They are only intended as comments. 
;
_shelxl_version_number 2013-4

loop_
_space_group_symop_operation_xyz
'x, y, z'
'-x+1/2, -y, z+1/2'
'-x, y+1/2, -z+1/2'
'x+1/2, -y+1/2, -z'
'z, x, y'
'z+1/2, -x+1/2, -y'
'-z+1/2, -x, y+1/2'
'-z, x+1/2, -y+1/2'
'y, z, x'
'-y, z+1/2, -x+1/2'
'y+1/2, -z+1/2, -x'
'-y+1/2, -z, x+1/2'
'y+3/4, x+1/4, -z+1/4'
'-y+3/4, -x+3/4, -z+3/4'
'y+1/4, -x+1/4, z+3/4'
'-y+1/4, x+3/4, z+1/4'
'x+3/4, z+1/4, -y+1/4'
'-x+1/4, z+3/4, y+1/4'
'-x+3/4, -z+3/4, -y+3/4'
'x+1/4, -z+1/4, y+3/4'
'z+3/4, y+1/4, -x+1/4'
'z+1/4, -y+1/4, x+3/4'
'-z+1/4, y+3/4, x+1/4'
'-z+3/4, -y+3/4, -x+3/4'
'x+1/2, y+1/2, z+1/2'
'-x+1, -y+1/2, z+1'
'-x+1/2, y+1, -z+1'
'x+1, -y+1, -z+1/2'
'z+1/2, x+1/2, y+1/2'
'z+1, -x+1, -y+1/2'
'-z+1, -x+1/2, y+1'
'-z+1/2, x+1, -y+1'
'y+1/2, z+1/2, x+1/2'
'-y+1/2, z+1, -x+1'
'y+1, -z+1, -x+1/2'
'-y+1, -z+1/2, x+1'
'y+5/4, x+3/4, -z+3/4'
'-y+5/4, -x+5/4, -z+5/4'
'y+3/4, -x+3/4, z+5/4'
'-y+3/4, x+5/4, z+3/4'
'x+5/4, z+3/4, -y+3/4'
'-x+3/4, z+5/4, y+3/4'
'-x+5/4, -z+5/4, -y+5/4'
'x+3/4, -z+3/4, y+5/4'
'z+5/4, y+3/4, -x+3/4'
'z+3/4, -y+3/4, x+5/4'
'-z+3/4, y+5/4, x+3/4'
'-z+5/4, -y+5/4, -x+5/4'
'-x, -y, -z'
'x-1/2, y, -z-1/2'
'x, -y-1/2, z-1/2'
'-x-1/2, y-1/2, z'
'-z, -x, -y'
'-z-1/2, x-1/2, y'
'z-1/2, x, -y-1/2'
'z, -x-1/2, y-1/2'
'-y, -z, -x'
'y, -z-1/2, x-1/2'
'-y-1/2, z-1/2, x'
'y-1/2, z, -x-1/2'
'-y-3/4, -x-1/4, z-1/4'
'y-3/4, x-3/4, z-3/4'
'-y-1/4, x-1/4, -z-3/4'
'y-1/4, -x-3/4, -z-1/4'
'-x-3/4, -z-1/4, y-1/4'
'x-1/4, -z-3/4, -y-1/4'
'x-3/4, z-3/4, y-3/4'
'-x-1/4, z-1/4, -y-3/4'
'-z-3/4, -y-1/4, x-1/4'
'-z-1/4, y-1/4, -x-3/4'
'z-1/4, -y-3/4, -x-1/4'
'z-3/4, y-3/4, x-3/4'
'-x+1/2, -y+1/2, -z+1/2'
'x, y+1/2, -z'
'x+1/2, -y, z'
'-x, y, z+1/2'
'-z+1/2, -x+1/2, -y+1/2'
'-z, x, y+1/2'
'z, x+1/2, -y'
'z+1/2, -x, y'
'-y+1/2, -z+1/2, -x+1/2'
'y+1/2, -z, x'
'-y, z, x+1/2'
'y, z+1/2, -x'
'-y-1/4, -x+1/4, z+1/4'
'y-1/4, x-1/4, z-1/4'
'-y+1/4, x+1/4, -z-1/4'
'y+1/4, -x-1/4, -z+1/4'
'-x-1/4, -z+1/4, y+1/4'
'x+1/4, -z-1/4, -y+1/4'
'x-1/4, z-1/4, y-1/4'
'-x+1/4, z+1/4, -y-1/4'
'-z-1/4, -y+1/4, x+1/4'
'-z+1/4, y+1/4, -x-1/4'
'z+1/4, -y-1/4, -x+1/4'
'z-1/4, y-1/4, x-1/4'

loop_
_atom_site_label
_atom_site_type_symbol
_atom_site_fract_x
_atom_site_fract_y
_atom_site_fract_z
_atom_site_U_iso_or_equiv
_atom_site_adp_type
_atom_site_occupancy
_atom_site_site_symmetry_order
_atom_site_calc_flag
_atom_site_refinement_flags_posn
_atom_site_refinement_flags_adp
_atom_site_refinement_flags_occupancy
Mn1 Mn 0.5000 0.5000 0.5000 0.1417(13) Uani 1 6 d S T P
Mn2 Mn 0.56378(5) 0.56378(5) 0.56378(5) 0.1715(13) Uani 1 3 d S T P
Si1 Si 0.7500 0.3750 0.5000 0.1465(17) Uani 1 4 d S T P
N1 N 0.5578(2) 0.4907(3) 0.5117(2) 0.146(3) Uani 1 1 d . . .
N2 N 0.5794(3) 0.5125(3) 0.5335(3) 0.159(3) Uani 1 1 d . . .
N3 N 0.6138(2) 0.5000(3) 0.5363(2) 0.145(2) Uani 1 1 d . . .
C4 C 0.6115(4) 0.4698(3) 0.5152(3) 0.154(4) Uani 1 1 d . . .
N5 N 0.5782(3) 0.4636(2) 0.4997(3) 0.155(3) Uani 1 1 d . . .
C6 C 0.6461(3) 0.4462(3) 0.5105(3) 0.180(5) Uani 1 1 d . . .
C7 C 0.6790(4) 0.4525(3) 0.5342(4) 0.208(6) Uani 1 1 d . . .
H7A H 0.6799 0.4713 0.5519 0.250 Uiso 1 1 calc R U .
C8 C 0.7074(3) 0.4291(5) 0.5283(4) 0.187(5) Uani 1 1 d . . .
H8A H 0.7284 0.4313 0.5431 0.224 Uiso 1 1 calc R U .
C9 C 0.7069(4) 0.4022(3) 0.5018(3) 0.159(4) Uani 1 1 d . . .
C10 C 0.6763(3) 0.4018(3) 0.4798(3) 0.161(4) Uani 1 1 d . . .
H10A H 0.6761 0.3848 0.4603 0.193 Uiso 1 1 calc R U .
C11 C 0.6478(3) 0.4226(3) 0.4834(3) 0.160(4) Uani 1 1 d . . .
H11A H 0.6283 0.4208 0.4666 0.192 Uiso 1 1 calc R U .
O20 O 0.5935(3) 0.5457(2) 0.6111(2) 0.234(4) Uani 1 1 d . . .

loop_
_atom_site_aniso_label
_atom_site_aniso_U_11
_atom_site_aniso_U_22
_atom_site_aniso_U_33
_atom_site_aniso_U_23
_atom_site_aniso_U_13
_atom_site_aniso_U_12
Mn1 0.1417(13) 0.1417(13) 0.1417(13) 0.0097(13) 0.0097(13) 0.0097(13)
Mn2 0.1715(13) 0.1715(13) 0.1715(13) -0.0001(12) -0.0001(12) -0.0001(12)
Si1 0.136(2) 0.168(4) 0.136(2) 0.000 0.000 0.000
N1 0.135(6) 0.145(6) 0.158(6) 0.009(5) 0.043(5) 0.033(6)
N2 0.148(7) 0.153(7) 0.176(7) 0.020(6) 0.025(6) 0.045(6)
N3 0.140(6) 0.169(7) 0.127(5) 0.003(6) -0.004(5) -0.008(6)
C4 0.207(13) 0.143(8) 0.111(6) 0.025(6) 0.033(8) 0.000(10)
N5 0.153(7) 0.149(6) 0.162(7) 0.045(6) 0.013(7) 0.019(7)
C6 0.161(8) 0.194(9) 0.184(9) 0.075(9) 0.091(8) 0.135(8)
C7 0.190(11) 0.152(8) 0.283(16) -0.007(9) -0.104(12) 0.028(9)
C8 0.133(8) 0.244(13) 0.183(10) 0.031(11) -0.055(8) -0.006(9)
C9 0.184(10) 0.150(7) 0.144(7) -0.014(7) 0.022(8) -0.045(7)
C10 0.130(6) 0.237(12) 0.116(5) 0.003(7) -0.026(6) -0.026(8)
C11 0.124(6) 0.187(8) 0.169(8) -0.022(7) 0.059(6) 0.089(6)
O20 0.325(11) 0.184(6) 0.193(6) 0.011(6) 0.002(8) -0.076(7)

loop_
_atom_type_symbol
_atom_type_description
_atom_type_scat_dispersion_real
_atom_type_scat_dispersion_imag
_atom_type_scat_source
C C 0.0181 0.0091 'International Tables Vol C Tables 4.2.6.8 and 6.1.1.4'
H H 0.0000 0.0000 'International Tables Vol C Tables 4.2.6.8 and 6.1.1.4'
N N 0.0311 0.0180 'International Tables Vol C Tables 4.2.6.8 and 6.1.1.4'
O O 0.0492 0.0322 'International Tables Vol C Tables 4.2.6.8 and 6.1.1.4'
Si Si 0.2541 0.3302 'International Tables Vol C Tables 4.2.6.8 and 6.1.1.4'
Mn Mn -0.5299 2.8052 'International Tables Vol C Tables 4.2.6.8 and 6.1.1.4'

loop_
_geom_angle_atom_site_label_1
_geom_angle_atom_site_label_2
_geom_angle_atom_site_label_3
_geom_angle
_geom_angle_site_symmetry_1
_geom_angle_site_symmetry_3
N1 Mn1 N1 180.0 57_666 9
N1 Mn1 N1 89.5(4) 57_666 53_666
N1 Mn1 N1 90.5(4) 9 53_666
N1 Mn1 N1 90.5(4) 57_666 5
N1 Mn1 N1 89.5(4) 9 5
N1 Mn1 N1 180.0(5) 53_666 5
N1 Mn1 N1 89.5(4) 57_666 49_666
N1 Mn1 N1 90.5(4) 9 49_666
N1 Mn1 N1 89.5(4) 53_666 49_666
N1 Mn1 N1 90.5(4) 5 49_666
N1 Mn1 N1 90.5(4) 57_666 .
N1 Mn1 N1 89.5(4) 9 .
N1 Mn1 N1 90.4(4) 53_666 .
N1 Mn1 N1 89.6(4) 5 .
N1 Mn1 N1 180.0(5) 49_666 .
O20 Mn2 O20 89.8(3) 9 5
O20 Mn2 O20 89.8(3) 9 .
O20 Mn2 O20 89.8(3) 5 .
O20 Mn2 N2 176.4(4) 9 .
O20 Mn2 N2 93.7(4) 5 .
O20 Mn2 N2 90.7(4) . .
O20 Mn2 N2 90.7(4) 9 9
O20 Mn2 N2 176.4(4) 5 9
O20 Mn2 N2 93.7(4) . 9
N2 Mn2 N2 85.7(5) . 9
O20 Mn2 N2 93.7(4) 9 5
O20 Mn2 N2 90.7(4) 5 5
O20 Mn2 N2 176.4(4) . 5
N2 Mn2 N2 85.7(5) . 5
N2 Mn2 N2 85.7(5) 9 5
C9 Si1 C9 106.5(3) 69_765 27_645
C9 Si1 C9 115.6(6) 69_765 95_566
C9 Si1 C9 106.5(3) 27_645 95_566
C9 Si1 C9 106.5(3) 69_765 .
C9 Si1 C9 115.6(6) 27_645 .
C9 Si1 C9 106.5(3) 95_566 .
N5 N1 N2 107.9(8) . .
N5 N1 Mn1 126.8(10) . .
N2 N1 Mn1 125.3(7) . .
N3 N2 N1 112.6(8) . .
N3 N2 Mn2 118.9(10) . .
N1 N2 Mn2 128.5(7) . .
N2 N3 C4 100.0(10) . .
N3 C4 N5 115.7(12) . .
N3 C4 C6 117.9(15) . .
N5 C4 C6 126.4(12) . .
N1 N5 C4 103.8(9) . .
C11 C6 C7 120.0(9) . .
C11 C6 C4 119.3(12) . .
C7 C6 C4 120.5(13) . .
C8 C7 C6 114.9(12) . .
C7 C8 C9 123.3(11) . .
C10 C9 C8 115.3(11) . .
C10 C9 Si1 131.2(9) . .
C8 C9 Si1 113.2(11) . .
C11 C10 C9 125.9(11) . .
C10 C11 C6 119.9(11) . .

loop_
_geom_bond_atom_site_label_1
_geom_bond_atom_site_label_2
_geom_bond_distance
_geom_bond_site_symmetry_2
Mn1 N1 2.193(9) 57_666
Mn1 N1 2.193(9) 9
Mn1 N1 2.193(9) 53_666
Mn1 N1 2.193(9) 5
Mn1 N1 2.193(9) 49_666
Mn1 N1 2.193(9) .
Mn2 O20 2.154(10) 9
Mn2 O20 2.154(10) 5
Mn2 O20 2.154(10) .
Mn2 N2 2.261(10) .
Mn2 N2 2.261(10) 9
Mn2 N2 2.261(10) 5
Si1 C9 1.872(13) 69_765
Si1 C9 1.872(13) 27_645
Si1 C9 1.872(13) 95_566
Si1 C9 1.872(13) .
N1 N5 1.320(10) .
N1 N2 1.379(12) .
N2 N3 1.349(10) .
N3 C4 1.353(12) .
C4 N5 1.368(14) .
C4 C6 1.551(15) .
C6 C11 1.319(15) .
C6 C7 1.504(17) .
C7 C8 1.368(16) .
C8 C9 1.384(15) .
C9 C10 1.382(14) .
C10 C11 1.303(12) .

loop_
_platon_squeeze_void_nr
_platon_squeeze_void_average_x
_platon_squeeze_void_average_y
_platon_squeeze_void_average_z
_platon_squeeze_void_volume
_platon_squeeze_void_count_electrons
_platon_squeeze_void_content
1 0.241 0.021 -0.007 34224 29377 ' '
